data_4080165
loop_
_publ_author_name
'Nguyen, Minh-Hai'
'Wong, Chun-Yuen'
'Yip, John H. K.'

_publ_section_title
;
 Ligand Perturbations on Fluorescence of Dinuclear Platinum Complexes of
 5,12-Diethynyltetracene: A Spectroscopic and Computational Study
;
_journal_issue 6
_journal_name_full Organometallics
_journal_page_first 1620
_journal_paper_doi 10.1021/om300904b
_journal_volume 32
_journal_year 2013
_chemical_formula_sum 'C86 H104 Cl4 F6 O6 P6 Pt2 S2'
_chemical_formula_weight 2129.61
_chemical_name_common 7
_chemical_name_systematic
; 
 ? 
;
_space_group_IT_number 2
_symmetry_cell_setting triclinic
_symmetry_space_group_name_Hall '-P 1'
_symmetry_space_group_name_H-M 'P -1'
_atom_sites_solution_hydrogens geom
_atom_sites_solution_primary direct
_atom_sites_solution_secondary difmap
_audit_creation_method SHELXL-97
_cell_angle_alpha 81.0690(10)
_cell_angle_beta 89.8720(10)
_cell_angle_gamma 80.7640(10)
_cell_formula_units_Z 1
_cell_length_a 9.4901(4)
_cell_length_b 11.5318(5)
_cell_length_c 20.5678(9)
_cell_measurement_reflns_used 8310
_cell_measurement_temperature 100(2)
_cell_measurement_theta_max 27.43
_cell_measurement_theta_min 2.17
_cell_volume 2194.19(16)
_computing_cell_refinement 'Bruker SMART'
_computing_data_collection 'Bruker SMART'
_computing_data_reduction 'Bruker SAINT'
_computing_molecular_graphics 'Bruker SHELXTL'
_computing_publication_material 'Bruker SHELXTL'
_computing_structure_refinement 'SHELXL-97 (Sheldrick, 1997)'
_computing_structure_solution 'SHELXS-97 (Sheldrick, 1990)'
_diffrn_ambient_temperature 100(2)
_diffrn_measured_fraction_theta_full 0.997
_diffrn_measured_fraction_theta_max 0.997
_diffrn_measurement_device_type 'CCD area detector'
_diffrn_measurement_method 'phi and omega scans'
_diffrn_radiation_monochromator graphite
_diffrn_radiation_source 'fine-focus sealed tube'
_diffrn_radiation_type MoK\a
_diffrn_radiation_wavelength 0.71073
_diffrn_reflns_av_R_equivalents 0.0379
_diffrn_reflns_av_sigmaI/netI 0.0432
_diffrn_reflns_limit_h_max 12
_diffrn_reflns_limit_h_min -12
_diffrn_reflns_limit_k_max 14
_diffrn_reflns_limit_k_min -14
_diffrn_reflns_limit_l_max 26
_diffrn_reflns_limit_l_min -26
_diffrn_reflns_number 29069
_diffrn_reflns_theta_full 27.50
_diffrn_reflns_theta_max 27.50
_diffrn_reflns_theta_min 1.00
_exptl_absorpt_coefficient_mu 3.527
_exptl_absorpt_correction_T_max 0.4384
_exptl_absorpt_correction_T_min 0.2427
_exptl_absorpt_correction_type multi-scan
_exptl_crystal_colour ORANGE
_exptl_crystal_density_diffrn 1.612
_exptl_crystal_density_meas ?
_exptl_crystal_density_method 'not measured'
_exptl_crystal_description BLOCK
_exptl_crystal_F_000 1068
_exptl_crystal_size_max 0.56
_exptl_crystal_size_mid 0.30
_exptl_crystal_size_min 0.28
_refine_diff_density_max 1.841
_refine_diff_density_min -1.358
_refine_diff_density_rms 0.138
_refine_ls_extinction_method none
_refine_ls_goodness_of_fit_ref 1.154
_refine_ls_hydrogen_treatment mixed
_refine_ls_matrix_type full
_refine_ls_number_parameters 556
_refine_ls_number_reflns 10053
_refine_ls_number_restraints 41
_refine_ls_restrained_S_all 1.154
_refine_ls_R_factor_all 0.0437
_refine_ls_R_factor_gt 0.0395
_refine_ls_shift/su_max 0.001
_refine_ls_shift/su_mean 0.000
_refine_ls_structure_factor_coef Fsqd
_refine_ls_weighting_details 'calc w=1/[\s^2^(Fo^2^)+(0.0402P)^2^+5.9005P] where P=(Fo^2^+2Fc^2^)/3'
_refine_ls_weighting_scheme calc
_refine_ls_wR_factor_gt 0.0974
_refine_ls_wR_factor_ref 0.0991
_reflns_number_gt 9309
_reflns_number_total 10053
_reflns_threshold_expression >2sigma(I)
_cod_data_source_file om300904b_si_001.cif
_cod_data_source_block 9392
_cod_depositor_comments
;
The following automatic conversions were performed:

'_symmetry_cell_setting' value 'Triclinic' changed to 'triclinic'
according to /home/saulius/struct/CIF-dictionaries/cif_core.dic
dictionary named 'cif_core.dic' version 2.4.2 from
2011-04-26.

'_exptl_absorpt_correction_type' value 'Multi-scan'
changed to 'multi-scan' according to
/home/saulius/struct/CIF-dictionaries/cif_core.dic dictionary named
'cif_core.dic' version 2.4.2 from 2011-04-26.

Automatic conversion script
Id: cif_fix_values 1891 2012-01-12 08:04:46Z andrius 

The following automatic conversions were performed:

'_exptl_crystal_density_meas' value 'Not Measured' was changed to '?'
- the value is perceived as not measured.

Automatic conversion script
Id: cif_fix_values 3008 2015-01-20 13:52:24Z robertas 
;
_cod_original_sg_symbol_H-M P-1
_cod_database_code 4080165

loop_
_symmetry_equiv_pos_as_xyz
'x, y, z'
'-x, -y, -z'

loop_
_atom_site_label
_atom_site_type_symbol
_atom_site_fract_x
_atom_site_fract_y
_atom_site_fract_z
_atom_site_U_iso_or_equiv
_atom_site_adp_type
_atom_site_occupancy
_atom_site_symmetry_multiplicity
_atom_site_calc_flag
_atom_site_refinement_flags
_atom_site_disorder_assembly
_atom_site_disorder_group
C2S C 0.4175(16) 0.2317(12) 0.9276(9) 0.070(4) Uani 0.50 1 d PD A 1
H2S1 H 0.5070 0.2574 0.9400 0.084 Uiso 0.50 1 calc PR A 1
H2S2 H 0.4252 0.2159 0.8816 0.084 Uiso 0.50 1 calc PR A 1
Cl1 Cl 0.2672(5) 0.3471(4) 0.9341(2) 0.0593(10) Uani 0.50 1 d PDU A 1
Cl2 Cl 0.3910(9) 0.0965(5) 0.9826(4) 0.101(2) Uani 0.50 1 d PDU A 1
C3S C 0.3187(16) 0.3006(14) 0.9266(10) 0.070(4) Uani 0.50 1 d PD B 2
H3S1 H 0.3517 0.3022 0.8809 0.084 Uiso 0.50 1 calc PR B 2
H3S2 H 0.3512 0.3670 0.9446 0.084 Uiso 0.50 1 calc PR B 2
Cl4 Cl 0.3907(6) 0.1628(6) 0.9753(3) 0.0760(13) Uani 0.50 1 d PD B 2
Cl3 Cl 0.1273(5) 0.3170(5) 0.9278(3) 0.0859(14) Uani 0.50 1 d PD B 2
Pt1 Pt 0.751093(18) 0.683393(15) 0.741393(8) 0.01941(6) Uani 1 1 d . . .
P1 P 0.80943(12) 0.76759(10) 0.63713(5) 0.0196(2) Uani 1 1 d . . .
P2 P 0.84605(15) 0.80442(12) 0.80506(6) 0.0282(3) Uani 1 1 d . . .
P3 P 0.63338(13) 0.53996(11) 0.70564(6) 0.0233(2) Uani 1 1 d . . .
C1 C 0.6724(5) 0.6209(4) 0.8270(2) 0.0264(10) Uani 1 1 d . D .
C2 C 0.6188(6) 0.5855(5) 0.8781(3) 0.0325(11) Uani 1 1 d . . .
C5 C 0.7358(6) 0.2079(5) 1.0479(3) 0.0381(13) Uani 1 1 d D . 1
H5 H 0.778(9) 0.133(4) 1.071(6) 0.046 Uiso 0.50 1 d PD C 1
C6 C 0.3778(6) 0.7237(5) 0.9279(3) 0.0360(12) Uani 1 1 d . . 1
H6 H 0.4161 0.7524 0.8869 0.043 Uiso 1 1 calc R . 1
C7 C 0.4393(6) 0.6115(5) 0.9625(2) 0.0319(11) Uani 1 1 d . . 1
C8 C 0.5594(6) 0.5421(5) 0.9391(2) 0.0322(11) Uani 1 1 d . D 1
C9 C 0.6215(6) 0.4311(5) 0.9757(2) 0.0336(12) Uani 1 1 d . . 1
C10 C 0.7411(6) 0.3609(6) 0.9532(3) 0.0384(13) Uani 1 1 d . E 1
H10 H 0.7838 0.3898 0.9134 0.046 Uiso 1 1 calc R E 1
C11 C 0.7975(6) 0.2515(6) 0.9875(3) 0.0376(13) Uani 1 1 d D E 1
H11 H 0.880(11) 0.205(10) 0.973(7) 0.045 Uiso 0.50 1 d PD F 1
C12 C 0.9164(11) 0.1898(12) 0.9643(6) 0.035(2) Uani 0.50 1 d PD E 1
H12 H 0.9631 0.2226 0.9266 0.042 Uiso 0.50 1 calc PR E 1
C13 C 0.9658(14) 0.0785(11) 0.9976(6) 0.042(3) Uani 0.50 1 d P . 1
H13 H 1.0475 0.0319 0.9826 0.050 Uiso 0.50 1 calc PR . 1
C14 C 0.8959(12) 0.0328(10) 1.0540(6) 0.037(2) Uani 0.50 1 d P G 1
H14 H 0.9286 -0.0463 1.0751 0.045 Uiso 0.50 1 calc PR G 1
C15 C 0.7844(12) 0.0976(8) 1.0788(6) 0.033(2) Uani 0.50 1 d PD G 1
H15 H 0.7406 0.0658 1.1177 0.040 Uiso 0.50 1 calc PR G 1
C16 C 0.9976(6) 0.8779(5) 0.7776(3) 0.0347(12) Uani 1 1 d . . .
H16A H 0.9656 0.9401 0.7394 0.042 Uiso 1 1 calc R . .
H16B H 1.0263 0.9182 0.8133 0.042 Uiso 1 1 calc R . .
C17 C 1.1285(6) 0.7964(6) 0.7579(3) 0.0427(14) Uani 1 1 d . . .
H17A H 1.1695 0.7412 0.7968 0.064 Uiso 1 1 calc R . .
H17B H 1.1997 0.8445 0.7395 0.064 Uiso 1 1 calc R . .
H17C H 1.1004 0.7513 0.7249 0.064 Uiso 1 1 calc R . .
C18 C 0.9024(7) 0.7289(5) 0.8881(3) 0.0411(14) Uani 1 1 d . . .
H18A H 0.9509 0.7829 0.9098 0.049 Uiso 1 1 calc R . .
H18B H 0.8157 0.7162 0.9133 0.049 Uiso 1 1 calc R . .
C19 C 1.0003(8) 0.6109(6) 0.8933(3) 0.0539(18) Uani 1 1 d . . .
H19A H 0.9625 0.5608 0.8654 0.081 Uiso 1 1 calc R . .
H19B H 1.0065 0.5711 0.9391 0.081 Uiso 1 1 calc R . .
H19C H 1.0956 0.6240 0.8786 0.081 Uiso 1 1 calc R . .
C20 C 0.7030(7) 0.9243(5) 0.8192(3) 0.0398(13) Uani 1 1 d . . .
H20A H 0.6607 0.9644 0.7760 0.048 Uiso 1 1 calc R . .
H20B H 0.6274 0.8881 0.8441 0.048 Uiso 1 1 calc R . .
C21 C 0.7451(9) 1.0187(7) 0.8561(4) 0.068(2) Uani 1 1 d . . .
H21A H 0.7720 0.9832 0.9016 0.102 Uiso 1 1 calc R . .
H21B H 0.6641 1.0833 0.8557 0.102 Uiso 1 1 calc R . .
H21C H 0.8262 1.0503 0.8346 0.102 Uiso 1 1 calc R . .
C22 C 0.6623(6) 0.5017(5) 0.6228(2) 0.0328(11) Uani 1 1 d . . .
H22A H 0.6591 0.5763 0.5913 0.039 Uiso 1 1 calc R . .
H22B H 0.7594 0.4554 0.6218 0.039 Uiso 1 1 calc R . .
C23 C 0.5561(6) 0.4307(5) 0.5992(3) 0.0381(13) Uani 1 1 d . . .
H23A H 0.5492 0.3614 0.6325 0.057 Uiso 1 1 calc R . .
H23B H 0.5885 0.4041 0.5579 0.057 Uiso 1 1 calc R . .
H23C H 0.4622 0.4810 0.5919 0.057 Uiso 1 1 calc R . .
C24 C 0.6818(5) 0.3957(4) 0.7577(2) 0.0273(10) Uani 1 1 d . . .
H24A H 0.6410 0.4004 0.8017 0.033 Uiso 1 1 calc R . .
H24B H 0.6384 0.3357 0.7385 0.033 Uiso 1 1 calc R . .
C25 C 0.8428(6) 0.3538(5) 0.7658(3) 0.0360(12) Uani 1 1 d . . .
H25A H 0.8838 0.3466 0.7225 0.054 Uiso 1 1 calc R . .
H25B H 0.8613 0.2763 0.7943 0.054 Uiso 1 1 calc R . .
H25C H 0.8865 0.4117 0.7857 0.054 Uiso 1 1 calc R . .
C26 C 0.4390(6) 0.5849(6) 0.7133(3) 0.0386(13) Uani 1 1 d . . .
H26A H 0.4238 0.6546 0.7366 0.046 Uiso 1 1 calc R . .
H26B H 0.3968 0.6114 0.6685 0.046 Uiso 1 1 calc R . .
C27 C 0.3577(7) 0.4939(7) 0.7480(4) 0.0571(18) Uani 1 1 d . . .
H27A H 0.3747 0.4224 0.7271 0.086 Uiso 1 1 calc R . .
H27B H 0.2555 0.5261 0.7456 0.086 Uiso 1 1 calc R . .
H27C H 0.3896 0.4736 0.7943 0.086 Uiso 1 1 calc R . .
C1X C 0.8619(5) 0.9145(4) 0.6285(2) 0.0234(9) Uani 1 1 d . . .
C2X C 0.9987(5) 0.9347(4) 0.6110(2) 0.0256(10) Uani 1 1 d . . .
H2X H 1.0658 0.8724 0.5982 0.031 Uiso 1 1 calc R . .
C3X C 1.0376(6) 1.0459(5) 0.6122(2) 0.0295(11) Uani 1 1 d . . .
H3X H 1.1311 1.0591 0.6002 0.035 Uiso 1 1 calc R . .
C4X C 0.9405(6) 1.1373(5) 0.6308(2) 0.0309(11) Uani 1 1 d . . .
H4X H 0.9677 1.2125 0.6327 0.037 Uiso 1 1 calc R . .
C5X C 0.8032(6) 1.1180(5) 0.6466(3) 0.0314(11) Uani 1 1 d . . .
H5X H 0.7358 1.1809 0.6587 0.038 Uiso 1 1 calc R . .
C6X C 0.7629(5) 1.0081(4) 0.6451(2) 0.0263(10) Uani 1 1 d . . .
H6X H 0.6680 0.9965 0.6553 0.032 Uiso 1 1 calc R . .
C1Y C 0.6488(5) 0.8004(4) 0.5849(2) 0.0220(9) Uani 1 1 d . . .
C2Y C 0.6445(6) 0.7972(4) 0.5169(2) 0.0274(10) Uani 1 1 d . . .
H2Y H 0.7299 0.7748 0.4945 0.033 Uiso 1 1 calc R . .
C3Y C 0.5141(6) 0.8271(5) 0.4824(3) 0.0331(11) Uani 1 1 d . . .
H3Y H 0.5110 0.8244 0.4365 0.040 Uiso 1 1 calc R . .
C4Y C 0.3899(6) 0.8605(5) 0.5143(3) 0.0355(12) Uani 1 1 d . . .
H4Y H 0.3016 0.8808 0.4903 0.043 Uiso 1 1 calc R . .
C5Y C 0.3932(5) 0.8646(5) 0.5806(3) 0.0315(11) Uani 1 1 d . . .
H5Y H 0.3075 0.8889 0.6022 0.038 Uiso 1 1 calc R . .
C6Y C 0.5215(5) 0.8334(4) 0.6160(2) 0.0255(10) Uani 1 1 d . . .
H6Y H 0.5225 0.8346 0.6621 0.031 Uiso 1 1 calc R . .
C1Z C 0.9493(5) 0.6751(4) 0.5991(2) 0.0223(9) Uani 1 1 d . . .
C2Z C 0.9992(5) 0.7076(5) 0.5362(2) 0.0263(10) Uani 1 1 d . . .
H2Z H 0.9602 0.7820 0.5110 0.032 Uiso 1 1 calc R . .
C3Z C 1.1059(5) 0.6316(5) 0.5102(2) 0.0302(11) Uani 1 1 d . . .
H3Z H 1.1402 0.6545 0.4675 0.036 Uiso 1 1 calc R . .
C4Z C 1.1619(5) 0.5231(5) 0.5465(3) 0.0313(11) Uani 1 1 d . . .
H4Z H 1.2336 0.4710 0.5282 0.038 Uiso 1 1 calc R . .
C5Z C 1.1150(5) 0.4898(5) 0.6086(3) 0.0310(11) Uani 1 1 d . . .
H5Z H 1.1542 0.4149 0.6333 0.037 Uiso 1 1 calc R . .
C6Z C 1.0095(5) 0.5661(4) 0.6357(2) 0.0246(9) Uani 1 1 d . . .
H6Z H 0.9787 0.5437 0.6791 0.030 Uiso 1 1 calc R . .
S1 S 0.35892(15) 0.13908(13) 0.70446(9) 0.0414(3) Uani 1 1 d . . .
O1 O 0.4851(5) 0.1826(5) 0.7193(4) 0.082(2) Uani 1 1 d . . .
O2 O 0.2745(5) 0.2098(4) 0.6498(2) 0.0522(12) Uani 1 1 d . . .
O3 O 0.3772(5) 0.0120(4) 0.7059(2) 0.0507(11) Uani 1 1 d . . .
C1S C 0.2411(9) 0.1581(7) 0.7732(4) 0.0601(19) Uani 1 1 d . . .
F1 F 0.2059(6) 0.2716(5) 0.7806(3) 0.0964(19) Uani 1 1 d U . .
F2 F 0.3088(8) 0.1022(8) 0.8282(3) 0.147(3) Uani 1 1 d U . .
F3 F 0.1221(5) 0.1168(4) 0.7670(2) 0.0663(12) Uani 1 1 d U . .

loop_
_atom_site_aniso_label
_atom_site_aniso_U_11
_atom_site_aniso_U_22
_atom_site_aniso_U_33
_atom_site_aniso_U_23
_atom_site_aniso_U_13
_atom_site_aniso_U_12
C2S 0.065(9) 0.068(9) 0.080(9) -0.027(8) -0.018(7) -0.009(6)
Cl1 0.070(3) 0.062(2) 0.051(2) -0.0188(18) 0.0006(18) -0.013(2)
Cl2 0.150(6) 0.062(3) 0.091(4) 0.005(3) -0.017(3) -0.034(4)
C3S 0.065(9) 0.068(9) 0.080(9) -0.027(8) -0.018(7) -0.009(6)
Cl4 0.068(3) 0.087(4) 0.074(3) -0.018(3) -0.020(2) -0.010(3)
Cl3 0.075(3) 0.090(3) 0.088(3) -0.017(3) 0.001(2) 0.006(2)
Pt1 0.02272(10) 0.02260(10) 0.01327(9) -0.00133(6) 0.00317(6) -0.00621(6)
P1 0.0211(5) 0.0218(5) 0.0151(5) -0.0004(4) 0.0016(4) -0.0039(4)
P2 0.0401(7) 0.0298(7) 0.0168(6) -0.0012(5) -0.0003(5) -0.0144(6)
P3 0.0240(6) 0.0272(6) 0.0202(6) -0.0028(5) 0.0046(5) -0.0099(5)
C1 0.031(3) 0.030(2) 0.019(2) -0.0022(19) 0.0006(19) -0.009(2)
C2 0.033(3) 0.044(3) 0.026(3) -0.009(2) 0.005(2) -0.016(2)
C5 0.039(3) 0.048(3) 0.031(3) -0.009(2) 0.004(2) -0.018(3)
C6 0.044(3) 0.047(3) 0.022(2) -0.006(2) 0.006(2) -0.023(3)
C7 0.034(3) 0.046(3) 0.020(2) -0.006(2) 0.006(2) -0.020(2)
C8 0.036(3) 0.047(3) 0.019(2) -0.005(2) 0.005(2) -0.021(2)
C9 0.034(3) 0.053(3) 0.019(2) -0.005(2) 0.004(2) -0.021(2)
C10 0.032(3) 0.062(4) 0.023(3) -0.004(2) 0.005(2) -0.015(3)
C11 0.032(3) 0.056(4) 0.027(3) -0.010(3) 0.004(2) -0.012(3)
C12 0.032(6) 0.051(7) 0.021(5) -0.007(5) -0.005(4) -0.004(5)
C13 0.047(7) 0.038(6) 0.042(7) -0.015(5) -0.003(5) -0.003(5)
C14 0.039(6) 0.034(6) 0.039(6) -0.006(5) -0.011(5) -0.002(5)
C15 0.037(6) 0.034(6) 0.031(6) -0.001(5) -0.001(4) -0.013(5)
C16 0.045(3) 0.036(3) 0.026(3) 0.003(2) -0.008(2) -0.023(2)
C17 0.037(3) 0.056(4) 0.035(3) 0.007(3) -0.009(2) -0.019(3)
C18 0.065(4) 0.046(3) 0.017(2) 0.002(2) -0.010(2) -0.029(3)
C19 0.056(4) 0.058(4) 0.043(4) 0.017(3) -0.013(3) -0.022(3)
C20 0.052(4) 0.033(3) 0.036(3) -0.012(2) 0.006(3) -0.006(3)
C21 0.083(6) 0.052(4) 0.078(6) -0.039(4) 0.006(4) -0.008(4)
C22 0.046(3) 0.034(3) 0.024(2) -0.008(2) 0.003(2) -0.020(2)
C23 0.043(3) 0.037(3) 0.038(3) -0.011(2) -0.010(2) -0.011(2)
C24 0.032(3) 0.024(2) 0.027(2) -0.0025(19) 0.002(2) -0.010(2)
C25 0.039(3) 0.028(3) 0.041(3) -0.003(2) 0.004(2) -0.005(2)
C26 0.025(3) 0.048(3) 0.042(3) 0.004(3) 0.000(2) -0.012(2)
C27 0.039(3) 0.058(4) 0.070(5) 0.004(4) 0.010(3) -0.009(3)
C1X 0.031(2) 0.024(2) 0.014(2) 0.0011(17) -0.0013(18) -0.0041(19)
C2X 0.028(2) 0.025(2) 0.022(2) 0.0005(18) 0.0019(19) -0.0049(19)
C3X 0.032(3) 0.032(3) 0.026(2) 0.000(2) 0.002(2) -0.011(2)
C4X 0.042(3) 0.024(2) 0.026(2) 0.0005(19) -0.005(2) -0.008(2)
C5X 0.036(3) 0.028(3) 0.028(3) -0.002(2) -0.003(2) -0.003(2)
C6X 0.025(2) 0.028(2) 0.025(2) -0.0031(19) 0.0008(19) -0.0034(19)
C1Y 0.025(2) 0.018(2) 0.022(2) -0.0002(17) -0.0032(18) -0.0035(17)
C2Y 0.032(3) 0.028(2) 0.022(2) -0.0028(19) 0.0021(19) -0.008(2)
C3Y 0.040(3) 0.036(3) 0.023(2) -0.002(2) -0.008(2) -0.008(2)
C4Y 0.034(3) 0.037(3) 0.035(3) 0.003(2) -0.014(2) -0.011(2)
C5Y 0.024(2) 0.035(3) 0.034(3) -0.004(2) -0.002(2) -0.003(2)
C6Y 0.026(2) 0.028(2) 0.021(2) -0.0014(18) -0.0004(18) -0.0042(19)
C1Z 0.021(2) 0.023(2) 0.022(2) -0.0032(18) 0.0023(17) -0.0040(18)
C2Z 0.026(2) 0.031(3) 0.020(2) 0.0026(19) 0.0034(18) -0.003(2)
C3Z 0.028(3) 0.038(3) 0.024(2) -0.004(2) 0.007(2) -0.006(2)
C4Z 0.022(2) 0.034(3) 0.039(3) -0.013(2) 0.005(2) -0.001(2)
C5Z 0.023(2) 0.027(2) 0.041(3) -0.002(2) -0.001(2) -0.002(2)
C6Z 0.020(2) 0.026(2) 0.026(2) 0.0018(19) 0.0017(18) -0.0042(18)
S1 0.0316(7) 0.0334(7) 0.0620(10) -0.0148(7) 0.0090(7) -0.0066(6)
O1 0.038(3) 0.057(3) 0.158(6) -0.031(4) -0.005(3) -0.017(2)
O2 0.056(3) 0.037(2) 0.058(3) 0.002(2) 0.016(2) -0.001(2)
O3 0.050(3) 0.032(2) 0.070(3) -0.014(2) 0.000(2) -0.0017(19)
C1S 0.073(5) 0.066(5) 0.044(4) -0.022(3) -0.004(3) -0.007(4)
F1 0.092(4) 0.084(4) 0.133(5) -0.077(4) 0.029(3) -0.015(3)
F2 0.157(6) 0.221(8) 0.042(3) -0.034(4) -0.030(3) 0.042(6)
F3 0.065(3) 0.068(3) 0.074(3) -0.018(2) 0.031(2) -0.029(2)

loop_
_atom_type_symbol
_atom_type_description
_atom_type_scat_dispersion_real
_atom_type_scat_dispersion_imag
_atom_type_scat_source
C C 0.0033 0.0016 'International Tables Vol C Tables 4.2.6.8 and 6.1.1.4'
H H 0.0000 0.0000 'International Tables Vol C Tables 4.2.6.8 and 6.1.1.4'
P P 0.1023 0.0942 'International Tables Vol C Tables 4.2.6.8 and 6.1.1.4'
Pt Pt -1.7033 8.3905 'International Tables Vol C Tables 4.2.6.8 and 6.1.1.4'
S S 0.1246 0.1234 'International Tables Vol C Tables 4.2.6.8 and 6.1.1.4'
O O 0.0106 0.0060 'International Tables Vol C Tables 4.2.6.8 and 6.1.1.4'
F F 0.0171 0.0103 'International Tables Vol C Tables 4.2.6.8 and 6.1.1.4'
Cl Cl 0.1484 0.1585 'International Tables Vol C Tables 4.2.6.8 and 6.1.1.4'

loop_
_geom_angle_atom_site_label_1
_geom_angle_atom_site_label_2
_geom_angle_atom_site_label_3
_geom_angle
_geom_angle_site_symmetry_1
_geom_angle_site_symmetry_3
Cl1 C2S Cl2 108.7(9) . .
Cl4 C3S Cl3 108.5(9) . .
C1 Pt1 P1 171.83(15) . .
C1 Pt1 P2 82.68(14) . .
P1 Pt1 P2 100.22(4) . .
C1 Pt1 P3 81.53(14) . .
P1 Pt1 P3 95.54(4) . .
P2 Pt1 P3 164.19(4) . .
C1Z P1 C1Y 109.6(2) . .
C1Z P1 C1X 105.9(2) . .
C1Y P1 C1X 100.5(2) . .
C1Z P1 Pt1 114.08(15) . .
C1Y P1 Pt1 108.53(16) . .
C1X P1 Pt1 117.26(15) . .
C16 P2 C18 103.1(3) . .
C16 P2 C20 105.4(3) . .
C18 P2 C20 103.8(3) . .
C16 P2 Pt1 121.56(18) . .
C18 P2 Pt1 113.33(19) . .
C20 P2 Pt1 108.0(2) . .
C24 P3 C22 102.1(2) . .
C24 P3 C26 106.7(2) . .
C22 P3 C26 107.0(3) . .
C24 P3 Pt1 111.09(17) . .
C22 P3 Pt1 120.36(17) . .
C26 P3 Pt1 108.7(2) . .
C2 C1 Pt1 177.1(5) . .
C1 C2 C8 178.3(6) . .
C15 C5 C6 120.3(7) . 2_667
C15 C5 C11 119.7(7) . .
C6 C5 C11 119.9(5) 2_667 .
C5 C6 C7 121.5(5) 2_667 .
C8 C7 C6 121.9(5) . .
C8 C7 C9 119.7(5) . 2_667
C6 C7 C9 118.4(5) . 2_667
C7 C8 C9 120.8(5) . .
C7 C8 C2 119.1(5) . .
C9 C8 C2 120.1(5) . .
C10 C9 C8 121.6(5) . .
C10 C9 C7 118.9(5) . 2_667
C8 C9 C7 119.5(5) . 2_667
C11 C10 C9 121.4(5) . .
C12 C11 C10 118.5(7) . .
C12 C11 C5 121.6(7) . .
C10 C11 C5 119.8(5) . .
C11 C12 C13 117.1(10) . .
C12 C13 C14 120.3(11) . .
C12 C13 C13 153.4(13) . 2_757
C14 C13 C13 79.9(10) . 2_757
C15 C14 C13 121.9(11) . .
C5 C15 C14 119.0(10) . .
C17 C16 P2 115.4(4) . .
C19 C18 P2 116.8(4) . .
C21 C20 P2 116.5(5) . .
C23 C22 P3 115.5(4) . .
C25 C24 P3 113.7(3) . .
C27 C26 P3 117.3(5) . .
C2X C1X C6X 119.1(4) . .
C2X C1X P1 122.8(4) . .
C6X C1X P1 117.9(4) . .
C1X C2X C3X 120.3(5) . .
C4X C3X C2X 120.3(5) . .
C3X C4X C5X 119.4(5) . .
C6X C5X C4X 120.8(5) . .
C5X C6X C1X 120.0(5) . .
C6Y C1Y C2Y 118.6(4) . .
C6Y C1Y P1 115.9(3) . .
C2Y C1Y P1 125.5(4) . .
C3Y C2Y C1Y 119.6(5) . .
C4Y C3Y C2Y 120.5(5) . .
C5Y C4Y C3Y 120.2(5) . .
C4Y C5Y C6Y 120.1(5) . .
C5Y C6Y C1Y 120.9(5) . .
C2Z C1Z C6Z 118.9(4) . .
C2Z C1Z P1 123.6(4) . .
C6Z C1Z P1 117.5(3) . .
C3Z C2Z C1Z 120.3(5) . .
C4Z C3Z C2Z 120.0(5) . .
C5Z C4Z C3Z 120.6(5) . .
C4Z C5Z C6Z 120.0(5) . .
C5Z C6Z C1Z 120.2(4) . .
O1 S1 O2 114.6(4) . .
O1 S1 O3 114.6(3) . .
O2 S1 O3 115.5(3) . .
O1 S1 C1S 106.3(4) . .
O2 S1 C1S 102.1(3) . .
O3 S1 C1S 101.6(3) . .
F3 C1S F2 109.2(8) . .
F3 C1S F1 107.2(7) . .
F2 C1S F1 106.5(7) . .
F3 C1S S1 112.6(5) . .
F2 C1S S1 108.8(6) . .
F1 C1S S1 112.4(6) . .

loop_
_geom_bond_atom_site_label_1
_geom_bond_atom_site_label_2
_geom_bond_distance
_geom_bond_site_symmetry_2
C2S Cl1 1.808(13) .
C2S Cl2 1.831(14) .
C3S Cl4 1.777(15) .
C3S Cl3 1.797(15) .
Pt1 C1 1.987(5) .
Pt1 P1 2.3170(11) .
Pt1 P2 2.3347(13) .
Pt1 P3 2.3450(12) .
P1 C1Z 1.820(5) .
P1 C1Y 1.821(5) .
P1 C1X 1.824(5) .
P2 C16 1.829(5) .
P2 C18 1.831(5) .
P2 C20 1.833(6) .
P3 C24 1.825(5) .
P3 C22 1.835(5) .
P3 C26 1.848(6) .
C1 C2 1.209(7) .
C2 C8 1.427(7) .
C5 C15 1.341(8) .
C5 C6 1.371(8) 2_667
C5 C11 1.426(8) .
C6 C5 1.371(8) 2_667
C6 C7 1.413(8) .
C7 C8 1.413(8) .
C7 C9 1.442(7) 2_667
C8 C9 1.420(8) .
C9 C10 1.406(8) .
C9 C7 1.442(7) 2_667
C10 C11 1.373(9) .
C11 C12 1.361(8) .
C12 C13 1.368(17) .
C13 C14 1.408(18) .
C13 C13 1.81(2) 2_757
C14 C15 1.342(17) .
C16 C17 1.526(9) .
C18 C19 1.509(10) .
C20 C21 1.521(9) .
C22 C23 1.520(7) .
C24 C25 1.528(7) .
C26 C27 1.493(8) .
C1X C2X 1.392(7) .
C1X C6X 1.397(7) .
C2X C3X 1.394(7) .
C3X C4X 1.385(8) .
C4X C5X 1.386(8) .
C5X C6X 1.385(7) .
C1Y C6Y 1.392(7) .
C1Y C2Y 1.406(6) .
C2Y C3Y 1.394(7) .
C3Y C4Y 1.378(8) .
C4Y C5Y 1.372(8) .
C5Y C6Y 1.387(7) .
C1Z C2Z 1.393(6) .
C1Z C6Z 1.398(6) .
C2Z C3Z 1.392(7) .
C3Z C4Z 1.380(7) .
C4Z C5Z 1.370(8) .
C5Z C6Z 1.397(7) .
S1 O1 1.421(5) .
S1 O2 1.443(5) .
S1 O3 1.443(4) .
S1 C1S 1.818(8) .
C1S F3 1.308(9) .
C1S F2 1.325(9) .
C1S F1 1.330(9) .
